data_7242392
loop_
_publ_author_name
'Liu, Kaitong'
'Han, Jian'
'Huang, Junben'
'Wei, Zhonglei'
'Yang, Zhihua'
'Pan, Shilie'

_publ_section_title
;
 SrTi(IO3)6&#x00B7;2H2O and SrSn(IO3)6: distinct arrangements of lone pair
 electrons leading to large birefringences
;
_journal_issue 17
_journal_name_full 'RSC Advances'
_journal_page_first 10309
_journal_page_last 10315
_journal_paper_doi 10.1039/D0RA10726C
_journal_volume 11
_journal_year 2021
_chemical_formula_sum 'H4 I6 O20 Sr Ti'
_chemical_formula_weight 1220.95
_space_group_crystal_system trigonal
_space_group_IT_number 148
_space_group_name_Hall '-R 3'
_space_group_name_H-M_alt 'R -3 :H'
_atom_sites_solution_hydrogens difmap
_audit_creation_method SHELXL-2016/6
_audit_update_record
;
2020-11-25 deposited with the CCDC.	2021-03-03 downloaded from the CCDC.
;
_cell_angle_alpha 90
_cell_angle_beta 90
_cell_angle_gamma 120
_cell_formula_units_Z 3
_cell_length_a 11.3720(11)
_cell_length_b 11.3720(11)
_cell_length_c 12.5321(19)
_cell_measurement_reflns_used 1463
_cell_measurement_temperature 293(2)
_cell_measurement_theta_max 27.30
_cell_measurement_theta_min 2.63
_cell_volume 1403.6(3)
_computing_cell_refinement 'Bruker SAINT'
_computing_data_collection 'Bruker APEX2'
_computing_data_reduction 'Bruker SAINT'
_computing_molecular_graphics 'Bruker SHELXTL'
_computing_publication_material 'Bruker SHELXTL'
_computing_structure_refinement 'SHELXL-2016/6 (Sheldrick, 2016)'
_computing_structure_solution 'SHELXS-97 (Sheldrick 2008)'
_diffrn_ambient_temperature 293(2)
_diffrn_measured_fraction_theta_full 0.998
_diffrn_measured_fraction_theta_max 0.999
_diffrn_measurement_device_type 'Bruker APEX-II CCD'
_diffrn_measurement_method '\f and \w scans'
_diffrn_radiation_type MoK\a
_diffrn_radiation_wavelength 0.71073
_diffrn_reflns_av_R_equivalents 0.0390
_diffrn_reflns_av_unetI/netI 0.0306
_diffrn_reflns_Laue_measured_fraction_full 0.998
_diffrn_reflns_Laue_measured_fraction_max 0.999
_diffrn_reflns_limit_h_max 14
_diffrn_reflns_limit_h_min -13
_diffrn_reflns_limit_k_max 14
_diffrn_reflns_limit_k_min -14
_diffrn_reflns_limit_l_max 8
_diffrn_reflns_limit_l_min -16
_diffrn_reflns_number 2867
_diffrn_reflns_point_group_measured_fraction_full 0.998
_diffrn_reflns_point_group_measured_fraction_max 0.999
_diffrn_reflns_theta_full 25.242
_diffrn_reflns_theta_max 27.318
_diffrn_reflns_theta_min 2.630
_exptl_absorpt_coefficient_mu 13.272
_exptl_absorpt_correction_T_max 0.7456
_exptl_absorpt_correction_T_min 0.6382
_exptl_absorpt_correction_type multi-scan
_exptl_absorpt_process_details face-index
_exptl_crystal_colour colourless
_exptl_crystal_density_diffrn 4.334
_exptl_crystal_density_method 'not measured'
_exptl_crystal_description block
_exptl_crystal_F_000 1626
_exptl_crystal_size_max 0.19
_exptl_crystal_size_mid 0.18
_exptl_crystal_size_min 0.16
_refine_diff_density_max 0.808
_refine_diff_density_min -0.596
_refine_diff_density_rms 0.161
_refine_ls_extinction_coef 0.00224(7)
_refine_ls_extinction_expression Fc^*^=kFc[1+0.001xFc^2^\l^3^/sin(2\q)]^-1/4^
_refine_ls_extinction_method 'SHELXL-2016/6 (Sheldrick 2016)'
_refine_ls_goodness_of_fit_ref 1.053
_refine_ls_hydrogen_treatment constr
_refine_ls_matrix_type full
_refine_ls_number_parameters 46
_refine_ls_number_reflns 704
_refine_ls_number_restraints 1
_refine_ls_restrained_S_all 1.082
_refine_ls_R_factor_all 0.0221
_refine_ls_R_factor_gt 0.0191
_refine_ls_shift/su_max 0.001
_refine_ls_shift/su_mean 0.000
_refine_ls_structure_factor_coef Fsqd
_refine_ls_weighting_details 'w=1/[\s^2^(Fo^2^)+(0.0123P)^2^+2.9095P] where P=(Fo^2^+2Fc^2^)/3'
_refine_ls_weighting_scheme calc
_refine_ls_wR_factor_gt 0.0380
_refine_ls_wR_factor_ref 0.0390
_reflns_Friedel_coverage 0.000
_reflns_number_gt 647
_reflns_number_total 704
_reflns_threshold_expression 'I > 2\s(I)'
_cod_data_source_file d0ra10726c2.cif
_cod_data_source_block 11
_cod_database_code 7242392
_shelx_shelxl_version_number 2016/6
_shelx_space_group_comment
; 
The symmetry employed for this shelxl refinement is uniquely defined 
by the following loop, which should always be used as a source of 
symmetry information in preference to the above space-group names. 
They are only intended as comments. 
;

loop_
_space_group_symop_operation_xyz
'x, y, z'
'-y, x-y, z'
'-x+y, -x, z'
'x+2/3, y+1/3, z+1/3'
'-y+2/3, x-y+1/3, z+1/3'
'-x+y+2/3, -x+1/3, z+1/3'
'x+1/3, y+2/3, z+2/3'
'-y+1/3, x-y+2/3, z+2/3'
'-x+y+1/3, -x+2/3, z+2/3'
'-x, -y, -z'
'y, -x+y, -z'
'x-y, x, -z'
'-x+2/3, -y+1/3, -z+1/3'
'y+2/3, -x+y+1/3, -z+1/3'
'x-y+2/3, x+1/3, -z+1/3'
'-x+1/3, -y+2/3, -z+2/3'
'y+1/3, -x+y+2/3, -z+2/3'
'x-y+1/3, x+2/3, -z+2/3'

loop_
_atom_site_label
_atom_site_type_symbol
_atom_site_fract_x
_atom_site_fract_y
_atom_site_fract_z
_atom_site_U_iso_or_equiv
_atom_site_adp_type
_atom_site_occupancy
_atom_site_site_symmetry_order
_atom_site_calc_flag
_atom_site_refinement_flags_posn
_atom_site_refinement_flags_adp
_atom_site_refinement_flags_occupancy
_atom_site_disorder_assembly
_atom_site_disorder_group
Sr1 Sr 0.000000 0.000000 1.000000 0.0146(2) Uani 1 6 d S T P . .
Ti1 Ti 0.666667 0.333333 0.833333 0.0099(4) Uani 1 6 d S T P . .
I1 I 0.37235(2) 0.05218(3) 0.96147(2) 0.01205(11) Uani 1 1 d . . . . .
O2 O 0.5194(3) 0.2177(3) 0.9255(3) 0.0201(7) Uani 1 1 d . . . . .
O3 O 0.2702(3) 0.1249(3) 0.9982(3) 0.0219(7) Uani 1 1 d . . . . .
O4 O 0.4364(3) 0.0364(3) 1.0885(3) 0.0223(7) Uani 1 1 d . . . . .
O1 O 0.000000 0.000000 0.8059(6) 0.093(3) Uani 1 3 d DS T P . .
H1 H 0.049870 -0.027739 0.783876 0.112 Uiso 0.6667 1 d DR U P . .

loop_
_atom_site_aniso_label
_atom_site_aniso_U_11
_atom_site_aniso_U_22
_atom_site_aniso_U_33
_atom_site_aniso_U_23
_atom_site_aniso_U_13
_atom_site_aniso_U_12
Sr1 0.0137(3) 0.0137(3) 0.0163(5) 0.000 0.000 0.00687(14)
Ti1 0.0104(5) 0.0104(5) 0.0090(9) 0.000 0.000 0.0052(2)
I1 0.01195(15) 0.01162(15) 0.01377(17) 0.00267(10) 0.00324(10) 0.00677(11)
O2 0.0144(15) 0.0154(14) 0.0239(18) 0.0052(14) 0.0059(14) 0.0025(12)
O3 0.0144(15) 0.0111(14) 0.039(2) -0.0033(15) 0.0066(15) 0.0058(12)
O4 0.0240(16) 0.0262(17) 0.0148(16) 0.0037(14) 0.0004(14) 0.0111(14)
O1 0.130(5) 0.130(5) 0.019(4) 0.000 0.000 0.065(3)

loop_
_atom_type_symbol
_atom_type_description
_atom_type_scat_dispersion_real
_atom_type_scat_dispersion_imag
_atom_type_scat_source
H H 0.0000 0.0000 'International Tables Vol C Tables 4.2.6.8 and 6.1.1.4'
I I -0.4742 1.8119 'International Tables Vol C Tables 4.2.6.8 and 6.1.1.4'
O O 0.0106 0.0060 'International Tables Vol C Tables 4.2.6.8 and 6.1.1.4'
Sr Sr -1.5307 3.2498 'International Tables Vol C Tables 4.2.6.8 and 6.1.1.4'
Ti Ti 0.2776 0.4457 'International Tables Vol C Tables 4.2.6.8 and 6.1.1.4'

loop_
_geom_angle_atom_site_label_1
_geom_angle_atom_site_label_2
_geom_angle_atom_site_label_3
_geom_angle
_geom_angle_site_symmetry_1
_geom_angle_site_symmetry_3
_geom_angle_publ_flag
O1 Sr1 O1 180.0 . 10_557 ?
O1 Sr1 O3 90.49(7) . 12_557 ?
O1 Sr1 O3 89.51(7) 10_557 12_557 ?
O1 Sr1 O3 89.51(7) . 3 ?
O1 Sr1 O3 90.49(7) 10_557 3 ?
O3 Sr1 O3 180.00(14) 12_557 3 ?
O1 Sr1 O3 90.49(7) . 10_557 ?
O1 Sr1 O3 89.51(7) 10_557 10_557 ?
O3 Sr1 O3 119.993(2) 12_557 10_557 ?
O3 Sr1 O3 60.007(3) 3 10_557 ?
O1 Sr1 O3 90.49(7) . 11_557 ?
O1 Sr1 O3 89.51(7) 10_557 11_557 ?
O3 Sr1 O3 119.993(3) 12_557 11_557 ?
O3 Sr1 O3 60.007(3) 3 11_557 ?
O3 Sr1 O3 119.993(3) 10_557 11_557 ?
O1 Sr1 O3 89.51(7) . 2 ?
O1 Sr1 O3 90.49(7) 10_557 2 ?
O3 Sr1 O3 60.007(3) 12_557 2 ?
O3 Sr1 O3 119.993(3) 3 2 ?
O3 Sr1 O3 60.007(3) 10_557 2 ?
O3 Sr1 O3 180.00(14) 11_557 2 ?
O1 Sr1 O3 89.51(7) . . ?
O1 Sr1 O3 90.49(7) 10_557 . ?
O3 Sr1 O3 60.007(3) 12_557 . ?
O3 Sr1 O3 119.993(2) 3 . ?
O3 Sr1 O3 180.0 10_557 . ?
O3 Sr1 O3 60.007(3) 11_557 . ?
O3 Sr1 O3 119.993(3) 2 . ?
O1 Sr1 H1 16.0 . . ?
O1 Sr1 H1 164.0 10_557 . ?
O3 Sr1 H1 95.4 12_557 . ?
O3 Sr1 H1 84.6 3 . ?
O3 Sr1 H1 101.1 10_557 . ?
O3 Sr1 H1 74.9 11_557 . ?
O3 Sr1 H1 105.1 2 . ?
O3 Sr1 H1 78.9 . . ?
O1 Sr1 H1 16(3) . 2 ?
O1 Sr1 H1 164(3) 10_557 2 ?
O3 Sr1 H1 75(2) 12_557 2 ?
O3 Sr1 H1 105(2) 3 2 ?
O3 Sr1 H1 95.4(8) 10_557 2 ?
O3 Sr1 H1 101(3) 11_557 2 ?
O3 Sr1 H1 79(3) 2 2 ?
O3 Sr1 H1 84.6(8) . 2 ?
H1 Sr1 H1 27.6 . 2 ?
O1 Sr1 H1 16(3) . 3 ?
O1 Sr1 H1 164(3) 10_557 3 ?
O3 Sr1 H1 101.1(6) 12_557 3 ?
O3 Sr1 H1 78.9(6) 3 3 ?
O3 Sr1 H1 75(3) 10_557 3 ?
O3 Sr1 H1 95(2) 11_557 3 ?
O3 Sr1 H1 85(2) 2 3 ?
O3 Sr1 H1 105(3) . 3 ?
H1 Sr1 H1 27.6 . 3 ?
H1 Sr1 H1 27.6 2 3 ?
O2 Ti1 O2 180.0 17_556 2_655 ?
O2 Ti1 O2 92.64(14) 17_556 . ?
O2 Ti1 O2 87.36(14) 2_655 . ?
O2 Ti1 O2 87.37(14) 17_556 16_656 ?
O2 Ti1 O2 92.63(14) 2_655 16_656 ?
O2 Ti1 O2 180.00(15) . 16_656 ?
O2 Ti1 O2 92.64(14) 17_556 3_665 ?
O2 Ti1 O2 87.36(14) 2_655 3_665 ?
O2 Ti1 O2 87.36(14) . 3_665 ?
O2 Ti1 O2 92.64(14) 16_656 3_665 ?
O2 Ti1 O2 87.36(14) 17_556 18_546 ?
O2 Ti1 O2 92.63(14) 2_655 18_546 ?
O2 Ti1 O2 92.64(14) . 18_546 ?
O2 Ti1 O2 87.36(14) 16_656 18_546 ?
O2 Ti1 O2 180.0 3_665 18_546 ?
O3 I1 O4 101.98(15) . . ?
O3 I1 O2 93.30(13) . . ?
O4 I1 O2 96.48(14) . . ?
I1 O2 Ti1 152.17(18) . . ?
I1 O3 Sr1 126.71(13) . . ?
Sr1 O1 H1 109.6 . . ?
Sr1 O1 H1 110(3) . 2 ?
H1 O1 H1 109.4 . 2 ?
Sr1 O1 H1 110(3) . 3 ?
H1 O1 H1 109.4 . 3 ?
H1 O1 H1 109.4 2 3 ?

loop_
_geom_bond_atom_site_label_1
_geom_bond_atom_site_label_2
_geom_bond_distance
_geom_bond_site_symmetry_2
_geom_bond_publ_flag
Sr1 O1 2.433(8) . ?
Sr1 O1 2.433(8) 10_557 ?
Sr1 O3 2.664(3) 12_557 ?
Sr1 O3 2.664(3) 3 ?
Sr1 O3 2.664(3) 10_557 ?
Sr1 O3 2.664(3) 11_557 ?
Sr1 O3 2.664(3) 2 ?
Sr1 O3 2.664(3) . ?
Sr1 H1 2.8171 . ?
Sr1 H1 2.82(4) 2 ?
Sr1 H1 2.82(4) 3 ?
Ti1 O2 1.915(3) 17_556 ?
Ti1 O2 1.915(3) 2_655 ?
Ti1 O2 1.915(3) . ?
Ti1 O2 1.915(3) 16_656 ?
Ti1 O2 1.915(3) 3_665 ?
Ti1 O2 1.915(3) 18_546 ?
I1 O3 1.790(3) . ?
I1 O4 1.797(3) . ?
I1 O2 1.843(3) . ?
O1 H1 0.8221 . ?
O1 H1 0.82(13) 2 ?
O1 H1 0.82(13) 3 ?

loop_
_geom_hbond_atom_site_label_D
_geom_hbond_atom_site_label_H
_geom_hbond_atom_site_label_A
_geom_hbond_distance_DH
_geom_hbond_distance_HA
_geom_hbond_distance_DA
_geom_hbond_angle_DHA
_geom_hbond_site_symmetry_A
O1 H1 O4 0.82 2.48 3.134(4) 137.0 8_544
O1 H1 O2 0.82 2.52 3.083(8) 126.4 8_544
O1 H1 I1 0.82 3.21 3.960(4) 152.6 8_544
O1 H1 O4 0.82 2.48 3.134(4) 137.0 8_544
O1 H1 O2 0.82 2.52 3.083(8) 126.4 8_544
O1 H1 I1 0.82 3.21 3.960(4) 152.6 8_544
O1 H1 I1 0.82 3.21 3.960(4) 152.6 8_544
O1 H1 O2 0.82 2.52 3.083(8) 126.4 8_544
O1 H1 O4 0.82 2.48 3.134(4) 137.0 8_544
O1 H1 I1 0.82 3.21 3.960(4) 152.6 8_544
O1 H1 O2 0.82 2.52 3.083(8) 126.4 8_544
O1 H1 O4 0.82 2.48 3.134(4) 137.0 8_544
O1 H1 I1 0.82 3.21 3.960(4) 152.6 8_544
O1 H1 O2 0.82 2.52 3.083(8) 126.4 8_544
O1 H1 O4 0.82 2.48 3.134(4) 137.0 8_544

loop_
_geom_torsion_atom_site_label_1
_geom_torsion_atom_site_label_2
_geom_torsion_atom_site_label_3
_geom_torsion_atom_site_label_4
_geom_torsion
_geom_torsion_site_symmetry_1
_geom_torsion_site_symmetry_2
_geom_torsion_site_symmetry_3
_geom_torsion_site_symmetry_4
_geom_torsion_publ_flag
O3 I1 O2 Ti1 -135.8(4) . . . . ?
O4 I1 O2 Ti1 121.8(4) . . . . ?
O4 I1 O3 Sr1 -107.2(2) . . . . ?
O2 I1 O3 Sr1 155.43(19) . . . . ?
